data_7032607
loop_
_publ_author_name
'Luo, Yang-Hui'
'Yang, Li-Jing'
'Liu, Qing-Ling'
'Ling, Yang'
'Wang, Wei'
'Sun, Bai-Wang'

_publ_section_title
;
 Lattice water molecules tuned spin-crossover for an iron(ii) complex with
 thermal hysteresis.
;
_journal_issue 44
_journal_name_full 'Dalton transactions (Cambridge, England : 2003)'
_journal_page_first 16937
_journal_page_last 16942
_journal_paper_doi 10.1039/c4dt02587c
_journal_volume 43
_journal_year 2014
_chemical_formula_moiety '2(C36 H36 Fe N6), C Cl N O2 S, 2(C N S), 6(O)'
_chemical_formula_sum 'C75 H72 Cl Fe2 N15 O8 S3'
_chemical_formula_weight 1554.81
_chemical_name_systematic
; 
 ? 
;
_space_group_IT_number 15
_symmetry_cell_setting monoclinic
_symmetry_space_group_name_Hall '-C 2yc'
_symmetry_space_group_name_H-M 'C 1 2/c 1'
_atom_sites_solution_hydrogens geom
_atom_sites_solution_primary direct
_atom_sites_solution_secondary difmap
_audit_creation_method SHELXL-97
_cell_angle_alpha 90.00
_cell_angle_beta 102.551(5)
_cell_angle_gamma 90.00
_cell_formula_units_Z 2
_cell_length_a 10.5927(6)
_cell_length_b 27.0994(14)
_cell_length_c 14.2354(8)
_cell_measurement_reflns_used 6694
_cell_measurement_temperature 240(2)
_cell_measurement_theta_max 28.3520
_cell_measurement_theta_min 3.5130
_cell_volume 3988.7(4)
_computing_cell_refinement 'CrystalClear (Rigaku, 2005)'
_computing_data_collection 'CrystalClear (Rigaku, 2005)'
_computing_data_reduction 'CrystalClear (Rigaku, 2005)'
_computing_molecular_graphics 'DIAMOND (Brandenburg & Putz, 2005)'
_computing_publication_material 'SHELXL-97 (Sheldrick, 2008)'
_computing_structure_refinement 'SHELXL-97 (Sheldrick, 2008)'
_computing_structure_solution 'SHELXS-97 (Sheldrick, 2008)'
_diffrn_ambient_temperature 240(2)
_diffrn_detector_area_resol_mean 13.6612
_diffrn_measured_fraction_theta_full 0.991
_diffrn_measured_fraction_theta_max 0.991
_diffrn_measurement_device_type 'Rigaku SCXmini diffractometer'
_diffrn_measurement_method CCD_Profile_fitting
_diffrn_radiation_monochromator graphite
_diffrn_radiation_source 'fine-focus sealed tube'
_diffrn_radiation_type MoK\a
_diffrn_radiation_wavelength 0.71073
_diffrn_reflns_av_R_equivalents 0.0333
_diffrn_reflns_av_sigmaI/netI 0.0299
_diffrn_reflns_limit_h_max 13
_diffrn_reflns_limit_h_min -13
_diffrn_reflns_limit_k_max 34
_diffrn_reflns_limit_k_min -34
_diffrn_reflns_limit_l_max 18
_diffrn_reflns_limit_l_min -18
_diffrn_reflns_number 19641
_diffrn_reflns_theta_full 27.10
_diffrn_reflns_theta_max 27.10
_diffrn_reflns_theta_min 2.80
_exptl_absorpt_coefficient_mu 0.537
_exptl_absorpt_correction_T_max 0.925
_exptl_absorpt_correction_T_min 0.810
_exptl_absorpt_correction_type multi-scan
_exptl_absorpt_process_details 'CrystalClear (Rigaku, 2005)'
_exptl_crystal_colour red
_exptl_crystal_density_diffrn 1.295
_exptl_crystal_density_method 'not measured'
_exptl_crystal_description block
_exptl_crystal_F_000 1616
_exptl_crystal_size_max 0.4368
_exptl_crystal_size_mid 0.3266
_exptl_crystal_size_min 0.1454
_refine_diff_density_max 0.622
_refine_diff_density_min -0.487
_refine_diff_density_rms 0.072
_refine_ls_extinction_method none
_refine_ls_goodness_of_fit_ref 1.072
_refine_ls_hydrogen_treatment mixed
_refine_ls_matrix_type full
_refine_ls_number_parameters 281
_refine_ls_number_reflns 4373
_refine_ls_number_restraints 106
_refine_ls_restrained_S_all 1.121
_refine_ls_R_factor_all 0.0688
_refine_ls_R_factor_gt 0.0537
_refine_ls_shift/su_max 0.089
_refine_ls_shift/su_mean 0.004
_refine_ls_structure_factor_coef Fsqd
_refine_ls_weighting_details 'calc w=1/[\s^2^(Fo^2^)+(0.0639P)^2^+9.5629P] where P=(Fo^2^+2Fc^2^)/3'
_refine_ls_weighting_scheme calc
_refine_ls_wR_factor_gt 0.1447
_refine_ls_wR_factor_ref 0.1563
_reflns_number_gt 3577
_reflns_number_total 4373
_reflns_threshold_expression >2sigma(I)
_cod_data_source_file c4dt02587c2.cif
_cod_data_source_block x-2
_cod_depositor_comments 'Adding full bibliography for 7032606--7032608.cif.'
_cod_original_sg_symbol_H-M 'C 2/c'
_cod_database_code 7032607

loop_
_symmetry_equiv_pos_as_xyz
'x, y, z'
'-x, y, -z+1/2'
'x+1/2, y+1/2, z'
'-x+1/2, y+1/2, -z+1/2'
'-x, -y, -z'
'x, -y, z-1/2'
'-x+1/2, -y+1/2, -z'
'x+1/2, -y+1/2, z-1/2'

loop_
_atom_site_label
_atom_site_type_symbol
_atom_site_fract_x
_atom_site_fract_y
_atom_site_fract_z
_atom_site_U_iso_or_equiv
_atom_site_adp_type
_atom_site_occupancy
_atom_site_symmetry_multiplicity
_atom_site_calc_flag
_atom_site_refinement_flags
_atom_site_disorder_assembly
_atom_site_disorder_group
Fe1 Fe 0.5000 0.346619(18) 0.2500 0.02827(18) Uani 1 2 d S . .
N1 N 0.6397(2) 0.34424(8) 0.36578(16) 0.0316(5) Uani 1 1 d . . .
N2 N 0.4298(2) 0.29526(8) 0.32020(16) 0.0312(5) Uani 1 1 d . . .
N3 N 0.4261(2) 0.40174(8) 0.31015(16) 0.0321(5) Uani 1 1 d . . .
C1 C 0.3553(3) 0.21914(11) 0.4304(2) 0.0422(7) Uani 1 1 d . . .
C2 C 0.4604(3) 0.44723(10) 0.2864(2) 0.0345(6) Uani 1 1 d . . .
C3 C 0.5000(3) 0.28456(10) 0.40951(19) 0.0335(6) Uani 1 1 d . . .
C4 C 0.8051(3) 0.34494(11) 0.5485(2) 0.0434(7) Uani 1 1 d . . .
C5 C 0.2831(3) 0.23116(11) 0.3403(2) 0.0457(7) Uani 1 1 d . . .
H5 H 0.2070 0.2135 0.3146 0.055 Uiso 1 1 calc R . .
C6 C 0.7478(3) 0.37163(11) 0.3845(2) 0.0381(6) Uani 1 1 d . . .
H6 H 0.7674 0.3911 0.3348 0.046 Uiso 1 1 calc R . .
C7 C 0.4247(3) 0.48956(11) 0.3283(2) 0.0478(8) Uani 1 1 d . . .
H7 H 0.4510 0.5207 0.3104 0.057 Uiso 1 1 calc R . .
C8 C 0.8313(3) 0.37250(12) 0.4733(2) 0.0451(7) Uani 1 1 d . . .
H8 H 0.9065 0.3919 0.4828 0.054 Uiso 1 1 calc R . .
C9 C 0.4647(3) 0.24727(11) 0.4651(2) 0.0412(7) Uani 1 1 d . . .
H9 H 0.5153 0.2410 0.5268 0.049 Uiso 1 1 calc R . .
C10 C 0.6957(3) 0.31521(12) 0.5284(2) 0.0440(7) Uani 1 1 d . . .
H10 H 0.6755 0.2950 0.5768 0.053 Uiso 1 1 calc R . .
C11 C 0.6166(3) 0.31517(10) 0.4376(2) 0.0346(6) Uani 1 1 d . . .
C12 C 0.3495(3) 0.48596(12) 0.3971(3) 0.0504(8) Uani 1 1 d . . .
C13 C 0.3216(3) 0.26883(11) 0.2879(2) 0.0401(7) Uani 1 1 d . . .
H13 H 0.2702 0.2764 0.2271 0.048 Uiso 1 1 calc R . .
C14 C 0.3525(3) 0.39887(12) 0.3755(2) 0.0467(8) Uani 1 1 d . . .
H14 H 0.3262 0.3675 0.3921 0.056 Uiso 1 1 calc R . .
C15 C 0.3168(4) 0.17724(13) 0.4868(3) 0.0582(9) Uani 1 1 d . . .
H15A H 0.3467 0.1837 0.5551 0.087 Uiso 1 1 calc R . .
H15B H 0.3553 0.1469 0.4702 0.087 Uiso 1 1 calc R . .
H15C H 0.2233 0.1740 0.4718 0.087 Uiso 1 1 calc R . .
C16 C 0.3138(4) 0.43944(13) 0.4195(3) 0.0550(9) Uani 1 1 d . . .
H16 H 0.2625 0.4354 0.4652 0.066 Uiso 1 1 calc R . .
C17 C 0.8886(4) 0.34776(15) 0.6484(3) 0.0612(10) Uani 1 1 d . . .
H17A H 0.9122 0.3147 0.6719 0.092 Uiso 1 1 calc R . .
H17B H 0.8411 0.3639 0.6908 0.092 Uiso 1 1 calc R . .
H17C H 0.9662 0.3665 0.6470 0.092 Uiso 1 1 calc R . .
C18 C 0.3082(5) 0.53135(15) 0.4431(3) 0.0757(13) Uani 1 1 d . . .
H18A H 0.2180 0.5383 0.4150 0.114 Uiso 1 1 calc R . .
H18B H 0.3609 0.5591 0.4322 0.114 Uiso 1 1 calc R . .
H18C H 0.3188 0.5259 0.5117 0.114 Uiso 1 1 calc R . .
S1 S 0.5000 0.18578(16) 0.7500 0.1328(11) Uani 1 2 d SU . .
C19 C 0.5000 0.1269(6) 0.7500 0.122(4) Uani 1 2 d SU . .
N4 N 0.5000 0.0843(7) 0.7500 0.222(7) Uani 1 2 d SU . .
C20 C -0.211(2) 0.0898(9) 0.185(2) 0.124(6) Uani 0.25 1 d PDU A 1
S2 S -0.3522(15) 0.0609(5) 0.1343(10) 0.200(5) Uani 0.25 1 d PDU A 1
N5 N -0.122(3) 0.1138(11) 0.225(4) 0.145(9) Uani 0.25 1 d PDU A 1
Cl1 Cl 0.0000 0.13156(12) 0.2500 0.1005(15) Uani 0.50 2 d SPDU . 2
O1 O 0.0184(15) 0.1551(5) 0.1726(9) 0.218(6) Uani 0.50 1 d PDU B 2
O2 O -0.1016(11) 0.1033(6) 0.2012(16) 0.185(7) Uani 0.50 1 d PDU C 2
O1W O 0.514(4) -0.0135(9) 0.728(4) 0.343(18) Uani 0.50 1 d PU . .
O2W O 0.522(2) 0.0173(9) 0.5641(15) 0.316(11) Uani 0.50 1 d PU . .

loop_
_atom_site_aniso_label
_atom_site_aniso_U_11
_atom_site_aniso_U_22
_atom_site_aniso_U_33
_atom_site_aniso_U_23
_atom_site_aniso_U_13
_atom_site_aniso_U_12
Fe1 0.0343(3) 0.0249(3) 0.0271(3) 0.000 0.0100(2) 0.000
N1 0.0380(12) 0.0274(11) 0.0308(11) -0.0047(9) 0.0103(9) 0.0026(9)
N2 0.0388(12) 0.0269(11) 0.0288(11) 0.0002(9) 0.0089(9) -0.0006(9)
N3 0.0388(12) 0.0283(11) 0.0314(12) 0.0013(9) 0.0125(10) 0.0018(9)
C1 0.0578(19) 0.0305(14) 0.0442(17) 0.0046(13) 0.0241(14) 0.0001(13)
C2 0.0425(15) 0.0293(13) 0.0328(14) 0.0008(11) 0.0108(12) 0.0025(11)
C3 0.0433(15) 0.0283(13) 0.0302(13) -0.0009(11) 0.0108(11) 0.0049(11)
C4 0.0470(17) 0.0431(17) 0.0363(16) -0.0089(13) 0.0007(13) 0.0101(13)
C5 0.0527(18) 0.0382(16) 0.0489(18) 0.0000(14) 0.0165(15) -0.0110(13)
C6 0.0402(15) 0.0359(15) 0.0393(16) -0.0048(12) 0.0111(12) 0.0001(12)
C7 0.064(2) 0.0306(15) 0.055(2) -0.0019(14) 0.0248(17) 0.0034(13)
C8 0.0371(16) 0.0430(17) 0.0520(19) -0.0131(15) 0.0026(14) 0.0026(13)
C9 0.0577(19) 0.0356(15) 0.0322(15) 0.0048(12) 0.0137(13) 0.0061(13)
C10 0.0545(19) 0.0426(16) 0.0330(15) -0.0006(13) 0.0054(13) 0.0091(14)
C11 0.0423(15) 0.0302(13) 0.0312(14) -0.0022(11) 0.0081(12) 0.0071(11)
C12 0.062(2) 0.0410(17) 0.053(2) -0.0067(15) 0.0237(16) 0.0121(15)
C13 0.0452(16) 0.0387(15) 0.0364(15) 0.0035(12) 0.0088(13) -0.0066(12)
C14 0.063(2) 0.0359(15) 0.0511(19) 0.0055(14) 0.0335(16) 0.0046(14)
C15 0.078(3) 0.0422(18) 0.062(2) 0.0147(16) 0.0309(19) -0.0062(17)
C16 0.069(2) 0.0498(19) 0.058(2) 0.0009(16) 0.0412(19) 0.0099(16)
C17 0.062(2) 0.071(3) 0.0415(19) -0.0112(17) -0.0087(16) 0.0051(18)
C18 0.101(3) 0.052(2) 0.087(3) -0.018(2) 0.048(3) 0.014(2)
S1 0.0713(13) 0.247(4) 0.0801(14) 0.000 0.0155(10) 0.000
C19 0.058(4) 0.189(12) 0.125(7) 0.000 0.032(5) 0.000
N4 0.111(8) 0.268(16) 0.285(15) 0.000 0.042(9) 0.000
C20 0.130(13) 0.103(12) 0.157(13) 0.060(11) 0.070(12) 0.061(11)
S2 0.251(12) 0.162(9) 0.212(11) 0.065(8) 0.106(10) 0.076(8)
N5 0.177(16) 0.078(12) 0.197(18) 0.053(12) 0.078(15) 0.081(13)
Cl1 0.074(2) 0.0418(16) 0.188(5) 0.000 0.034(3) 0.000
O1 0.148(10) 0.249(14) 0.258(15) -0.016(12) 0.048(11) -0.005(10)
O2 0.193(11) 0.156(12) 0.213(14) 0.068(9) 0.060(11) 0.116(9)
O1W 0.26(2) 0.33(2) 0.41(4) -0.04(3) 0.01(2) -0.14(2)
O2W 0.266(17) 0.38(2) 0.35(2) -0.02(2) 0.172(19) -0.184(17)

loop_
_atom_type_symbol
_atom_type_description
_atom_type_scat_dispersion_real
_atom_type_scat_dispersion_imag
_atom_type_scat_source
C C 0.0033 0.0016 'International Tables Vol C Tables 4.2.6.8 and 6.1.1.4'
H H 0.0000 0.0000 'International Tables Vol C Tables 4.2.6.8 and 6.1.1.4'
N N 0.0061 0.0033 'International Tables Vol C Tables 4.2.6.8 and 6.1.1.4'
O O 0.0106 0.0060 'International Tables Vol C Tables 4.2.6.8 and 6.1.1.4'
Cl Cl 0.1484 0.1585 'International Tables Vol C Tables 4.2.6.8 and 6.1.1.4'
Fe Fe 0.3463 0.8444 'International Tables Vol C Tables 4.2.6.8 and 6.1.1.4'
S S 0.1246 0.1234 'International Tables Vol C Tables 4.2.6.8 and 6.1.1.4'

loop_
_geom_angle_atom_site_label_1
_geom_angle_atom_site_label_2
_geom_angle_atom_site_label_3
_geom_angle
_geom_angle_site_symmetry_1
_geom_angle_site_symmetry_3
N2 Fe1 N2 89.07(13) . 2_655
N2 Fe1 N1 96.01(9) . 2_655
N2 Fe1 N1 81.28(9) 2_655 2_655
N2 Fe1 N1 81.28(9) . .
N2 Fe1 N1 96.01(9) 2_655 .
N1 Fe1 N1 176.24(13) 2_655 .
N2 Fe1 N3 174.96(9) . 2_655
N2 Fe1 N3 94.96(9) 2_655 2_655
N1 Fe1 N3 87.60(9) 2_655 2_655
N1 Fe1 N3 95.26(9) . 2_655
N2 Fe1 N3 94.96(9) . .
N2 Fe1 N3 174.96(9) 2_655 .
N1 Fe1 N3 95.26(9) 2_655 .
N1 Fe1 N3 87.60(9) . .
N3 Fe1 N3 81.17(13) 2_655 .
C6 N1 C11 117.3(2) . .
C6 N1 Fe1 127.2(2) . .
C11 N1 Fe1 115.23(19) . .
C13 N2 C3 117.3(2) . .
C13 N2 Fe1 126.59(19) . .
C3 N2 Fe1 116.07(18) . .
C14 N3 C2 117.2(2) . .
C14 N3 Fe1 127.2(2) . .
C2 N3 Fe1 115.47(18) . .
C5 C1 C9 116.9(3) . .
C5 C1 C15 121.1(3) . .
C9 C1 C15 122.0(3) . .
N3 C2 C7 122.4(3) . .
N3 C2 C2 113.82(15) . 2_655
C7 C2 C2 123.82(18) . 2_655
N2 C3 C9 122.0(3) . .
N2 C3 C11 113.1(2) . .
C9 C3 C11 124.9(3) . .
C8 C4 C10 116.9(3) . .
C8 C4 C17 121.9(3) . .
C10 C4 C17 121.1(3) . .
C13 C5 C1 120.5(3) . .
C13 C5 H5 119.8 . .
C1 C5 H5 119.8 . .
N1 C6 C8 122.8(3) . .
N1 C6 H6 118.6 . .
C8 C6 H6 118.6 . .
C2 C7 C12 119.8(3) . .
C2 C7 H7 120.1 . .
C12 C7 H7 120.1 . .
C6 C8 C4 120.3(3) . .
C6 C8 H8 119.8 . .
C4 C8 H8 119.8 . .
C1 C9 C3 120.4(3) . .
C1 C9 H9 119.8 . .
C3 C9 H9 119.8 . .
C11 C10 C4 120.2(3) . .
C11 C10 H10 119.9 . .
C4 C10 H10 119.9 . .
N1 C11 C10 122.3(3) . .
N1 C11 C3 113.7(2) . .
C10 C11 C3 124.0(3) . .
C16 C12 C7 117.1(3) . .
C16 C12 C18 122.0(3) . .
C7 C12 C18 120.9(3) . .
N2 C13 C5 122.7(3) . .
N2 C13 H13 118.6 . .
C5 C13 H13 118.6 . .
N3 C14 C16 123.2(3) . .
N3 C14 H14 118.4 . .
C16 C14 H14 118.4 . .
C1 C15 H15A 109.5 . .
C1 C15 H15B 109.5 . .
H15A C15 H15B 109.5 . .
C1 C15 H15C 109.5 . .
H15A C15 H15C 109.5 . .
H15B C15 H15C 109.5 . .
C14 C16 C12 120.3(3) . .
C14 C16 H16 119.8 . .
C12 C16 H16 119.8 . .
C4 C17 H17A 109.5 . .
C4 C17 H17B 109.5 . .
H17A C17 H17B 109.5 . .
C4 C17 H17C 109.5 . .
H17A C17 H17C 109.5 . .
H17B C17 H17C 109.5 . .
C12 C18 H18A 109.5 . .
C12 C18 H18B 109.5 . .
H18A C18 H18B 109.5 . .
C12 C18 H18C 109.5 . .
H18A C18 H18C 109.5 . .
H18B C18 H18C 109.5 . .
N4 C19 S1 180.000(2) . .
N5 C20 S2 172(3) . .
O1 Cl1 O1 122.3(14) 2 .
O1 Cl1 O2 116.6(11) 2 .
O1 Cl1 O2 95.1(13) . .
O1 Cl1 O2 95.1(13) 2 2
O1 Cl1 O2 116.6(11) . 2
O2 Cl1 O2 112.5(15) . 2

loop_
_geom_bond_atom_site_label_1
_geom_bond_atom_site_label_2
_geom_bond_distance
_geom_bond_site_symmetry_2
Fe1 N2 1.953(2) .
Fe1 N2 1.953(2) 2_655
Fe1 N1 1.962(2) 2_655
Fe1 N1 1.962(2) .
Fe1 N3 1.967(2) 2_655
Fe1 N3 1.967(2) .
N1 C6 1.342(4) .
N1 C11 1.355(4) .
N2 C13 1.344(4) .
N2 C3 1.357(4) .
N3 C14 1.339(4) .
N3 C2 1.349(3) .
C1 C5 1.382(5) .
C1 C9 1.385(4) .
C1 C15 1.498(4) .
C2 C7 1.383(4) .
C2 C2 1.467(5) 2_655
C3 C9 1.384(4) .
C3 C11 1.470(4) .
C4 C8 1.382(5) .
C4 C10 1.389(5) .
C4 C17 1.505(4) .
C5 C13 1.378(4) .
C5 H5 0.9400 .
C6 C8 1.377(4) .
C6 H6 0.9400 .
C7 C12 1.394(5) .
C7 H7 0.9400 .
C8 H8 0.9400 .
C9 H9 0.9400 .
C10 C11 1.379(4) .
C10 H10 0.9400 .
C12 C16 1.373(5) .
C12 C18 1.502(4) .
C13 H13 0.9400 .
C14 C16 1.372(4) .
C14 H14 0.9400 .
C15 H15A 0.9700 .
C15 H15B 0.9700 .
C15 H15C 0.9700 .
C16 H16 0.9400 .
C17 H17A 0.9700 .
C17 H17B 0.9700 .
C17 H17C 0.9700 .
C18 H18A 0.9700 .
C18 H18B 0.9700 .
C18 H18C 0.9700 .
S1 C19 1.595(15) .
C19 N4 1.154(17) .
C20 N5 1.180(11) .
C20 S2 1.708(10) .
Cl1 O1 1.324(9) 2
Cl1 O1 1.324(9) .
Cl1 O2 1.380(10) .
Cl1 O2 1.380(10) 2
O1W O1W 0.76(11) 2_656
